data_7037052
loop_
_publ_author_name
'Gentili, Denis'
'Liscio, Fabiola'
'Demitri, Nicola'
'Sch\"afer, Bernhard'
'Borgatti, Francesco'
'Torelli, Piero'
'Gobaut, Benoit'
'Panaccione, Giancarlo'
'Rossi, Giorgio'
'Degli Esposti, Alessandra'
'Gazzano, Massimo'
'Milita, Silvia'
'Bergenti, Ilaria'
'Ruani, Giampiero'
'\<Salitro\<s, Ivan'
'Ruben, Mario'
'Cavallini, Massimiliano'

_publ_section_title
;
 Surface induces different crystal structures in a room temperature
 switchable spin crossover compound.
;
_journal_issue 1
_journal_name_full 'Dalton transactions (Cambridge, England : 2003)'
_journal_page_first 134
_journal_page_last 143
_journal_paper_doi 10.1039/c5dt03712c
_journal_volume 45
_journal_year 2015
_chemical_formula_moiety 'C18 H12 Fe N14, 2(C9 H7 N7)'
_chemical_formula_sum 'C36 H26 Fe N28'
_chemical_formula_weight 906.70
_space_group_crystal_system monoclinic
_space_group_IT_number 15
_space_group_name_H-M_alt 'I 2/c 1 1'
_symmetry_space_group_name_Hall '-I 2yc'
_symmetry_space_group_name_H-M 'I 1 2/c 1'
_atom_sites_solution_hydrogens geom
_atom_sites_solution_primary direct
_atom_sites_solution_secondary difmap
_audit_creation_method SHELXL-2014/7
_audit_update_record
;
2015-03-23 deposited with the CCDC.
2015-11-02 downloaded from the CCDC.
;
_cell_angle_alpha 90
_cell_angle_beta 90.32(3)
_cell_angle_gamma 90
_cell_formula_units_Z 4
_cell_length_a 16.407(3)
_cell_length_b 9.768(2)
_cell_length_c 23.226(5)
_cell_measurement_reflns_used 729
_cell_measurement_temperature 100(2)
_cell_measurement_theta_max 28.069
_cell_measurement_theta_min 1.974
_cell_volume 3722.2(13)
_computing_cell_refinement XDS
_computing_data_collection 'Elettra XRD1 Data Collection SW'
_computing_data_reduction XDS
_computing_molecular_graphics 'Ortep3 for Windows - PyMol'
_computing_publication_material 'enCIFer - publCIF'
_computing_structure_refinement 'SHELXL-2013 (Sheldrick, 2013)'
_computing_structure_solution Sir2011
_diffrn_ambient_temperature 100(2)
_diffrn_measured_fraction_theta_full 0.959
_diffrn_measured_fraction_theta_max 0.959
_diffrn_measurement_device_type
;
'Huber 4-circles Kappa Goniometer, Pilatus 2M detector'
;
_diffrn_measurement_method 'Rotating crystal'
_diffrn_radiation_type Synchrotron
_diffrn_radiation_wavelength 0.800
_diffrn_reflns_av_R_equivalents 0.0713
_diffrn_reflns_av_unetI/netI 0.0598
_diffrn_reflns_laue_measured_fraction_full 0.959
_diffrn_reflns_laue_measured_fraction_max 0.959
_diffrn_reflns_limit_h_max 19
_diffrn_reflns_limit_h_min -19
_diffrn_reflns_limit_k_max 11
_diffrn_reflns_limit_k_min -11
_diffrn_reflns_limit_l_max 27
_diffrn_reflns_limit_l_min -27
_diffrn_reflns_number 10920
_diffrn_reflns_point_group_measured_fraction_full 0.959
_diffrn_reflns_point_group_measured_fraction_max 0.959
_diffrn_reflns_theta_full 28.069
_diffrn_reflns_theta_max 28.069
_diffrn_reflns_theta_min 1.974
_diffrn_source 'Elettra Synchrotron - XRD1 BL'
_diffrn_standards_decay_% 0
_diffrn_standards_interval_count 0
_diffrn_standards_number 0
_exptl_absorpt_coefficient_mu 0.654
_exptl_absorpt_correction_type none
_exptl_crystal_colour 'bright red'
_exptl_crystal_density_diffrn 1.618
_exptl_crystal_description 'compact blocks'
_exptl_crystal_F_000 1856
_exptl_crystal_size_max 0.100
_exptl_crystal_size_mid 0.050
_exptl_crystal_size_min 0.050
_refine_diff_density_max 0.645
_refine_diff_density_min -0.595
_refine_diff_density_rms 0.057
_refine_ls_extinction_coef 0.0045(5)
_refine_ls_extinction_expression Fc^*^=kFc[1+0.001xFc^2^\l^3^/sin(2\q)]^-1/4^
_refine_ls_extinction_method 'SHELXL-2014/7 (Sheldrick 2014'
_refine_ls_goodness_of_fit_ref 1.024
_refine_ls_hydrogen_treatment refU
_refine_ls_matrix_type full
_refine_ls_number_parameters 308
_refine_ls_number_reflns 3051
_refine_ls_number_restraints 0
_refine_ls_restrained_S_all 1.024
_refine_ls_R_factor_all 0.0532
_refine_ls_R_factor_gt 0.0423
_refine_ls_shift/su_max 0.000
_refine_ls_shift/su_mean 0.000
_refine_ls_structure_factor_coef Fsqd
_refine_ls_weighting_details 'w=1/[\s^2^(Fo^2^)+(0.0535P)^2^+5.2704P] where P=(Fo^2^+2Fc^2^)/3'
_refine_ls_weighting_scheme calc
_refine_ls_wR_factor_gt 0.1096
_refine_ls_wR_factor_ref 0.1175
_reflns_Friedel_coverage 0.000
_reflns_number_gt 2545
_reflns_number_total 3051
_reflns_threshold_expression 'I > 2\s(I)'
_cod_data_source_file c5dt03712c2.cif
_cod_data_source_block FeSCO_I_100K
_cod_depositor_comments
;
The following automatic conversions were performed:

'_space_group_crystal_system' value 'Monoclinic' changed to
'monoclinic' according to
/usr/data/users/saulius/crontab/automatic-downloads/rss-feeds/RSC/lib/dictionaries/cif_core.dic
dictionary named 'cif_core.dic' version 2.4.2 from 2011-04-26.

Automatic conversion script
Id: cif_fix_values 3271 2015-04-21 07:52:19Z andrius 

 Adding full bibliography for 7037052.cif.
;
_cod_original_cell_volume 3722.3(13)
_cod_database_code 7037052
_shelx_shelxl_version_number 2014/7
_shelx_space_group_comment
;
The symmetry employed for this shelxl refinement is uniquely defined
by the following loop, which should always be used as a source of
symmetry information in preference to the above space-group names.
They are only intended as comments.
;
_shelx_estimated_absorpt_t_min 0.780
_shelx_estimated_absorpt_t_max 0.993

loop_
_space_group_symop_operation_xyz
'x, y, z'
'-x, y, -z+1/2'
'x+1/2, y+1/2, z+1/2'
'-x+1/2, y+1/2, -z+1'
'-x, -y, -z'
'x, -y, z-1/2'
'-x+1/2, -y+1/2, -z+1/2'
'x+1/2, -y+1/2, z'

loop_
_atom_site_label
_atom_site_type_symbol
_atom_site_fract_x
_atom_site_fract_y
_atom_site_fract_z
_atom_site_U_iso_or_equiv
_atom_site_adp_type
_atom_site_occupancy
_atom_site_site_symmetry_order
_atom_site_calc_flag
_atom_site_refinement_flags_posn
_atom_site_refinement_flags_adp
_atom_site_refinement_flags_occupancy
Fe1_1 Fe 0.0000 0.21371(5) 0.2500 0.0286(2) Uani 1 2 d S T P
N1_1 N -0.07961(13) 0.3501(2) 0.22262(9) 0.0317(5) Uani 1 1 d . . .
N2_1 N -0.09454(14) 0.4294(2) 0.17655(10) 0.0363(5) Uani 1 1 d . . .
N3_1 N -0.16539(14) 0.4924(2) 0.18404(10) 0.0379(6) Uani 1 1 d . . .
N4_1 N -0.19799(13) 0.4543(2) 0.23506(10) 0.0347(5) Uani 1 1 d . . .
N5_1 N -0.07753(13) 0.2052(2) 0.31091(9) 0.0295(5) Uani 1 1 d . . .
N6_1 N 0.00559(12) 0.0391(2) 0.34547(9) 0.0306(5) Uani 1 1 d . . .
N7_1 N 0.05134(12) 0.0743(2) 0.29808(9) 0.0307(5) Uani 1 1 d . . .
C1_1 C -0.14461(15) 0.3677(3) 0.25751(11) 0.0302(6) Uani 1 1 d . . .
C2_1 C -0.14526(16) 0.2845(3) 0.30953(11) 0.0308(6) Uani 1 1 d . . .
C3_1 C -0.20370(16) 0.2732(3) 0.35198(12) 0.0322(6) Uani 1 1 d . . .
H3_1 H -0.2510 0.3293 0.3514 0.029(7) Uiso 1 1 calc R . .
C4_1 C -0.19124(16) 0.1777(3) 0.39548(12) 0.0352(6) Uani 1 1 d . . .
H4_1 H -0.2303 0.1698 0.4253 0.048(9) Uiso 1 1 calc R . .
C5_1 C -0.12322(16) 0.0938(3) 0.39641(12) 0.0342(6) Uani 1 1 d . . .
H5_1 H -0.1153 0.0266 0.4255 0.029(7) Uiso 1 1 calc R . .
C6_1 C -0.06729(15) 0.1130(3) 0.35262(11) 0.0300(6) Uani 1 1 d . . .
C7_1 C 0.04204(17) -0.0599(3) 0.37659(12) 0.0375(7) Uani 1 1 d . . .
H7_1 H 0.0217 -0.1006 0.4108 0.052(9) Uiso 1 1 calc R . .
C8_1 C 0.11382(17) -0.0908(3) 0.34987(12) 0.0381(7) Uani 1 1 d . . .
H8_1 H 0.1532 -0.1567 0.3616 0.054(9) Uiso 1 1 calc R . .
C9_1 C 0.11714(16) -0.0050(3) 0.30153(12) 0.0351(6) Uani 1 1 d . . .
H9_1 H 0.1607 -0.0036 0.2747 0.038(8) Uiso 1 1 calc R . .
C1_2 C 0.01683(17) 0.2834(3) 0.47285(12) 0.0343(6) Uani 1 1 d . . .
N1_2 N 0.07197(14) 0.2954(2) 0.43105(10) 0.0352(5) Uani 1 1 d . . .
H1_2 H 0.0694 0.3532 0.4020 0.053(10) Uiso 1 1 calc R . .
C2_2 C -0.05765(16) 0.3662(3) 0.47526(12) 0.0346(6) Uani 1 1 d . . .
N2_2 N 0.13183(14) 0.2049(2) 0.44051(10) 0.0390(6) Uani 1 1 d . . .
C3_2 C -0.11671(17) 0.3477(3) 0.51748(13) 0.0412(7) Uani 1 1 d . . .
H3_2 H -0.1095 0.2832 0.5477 0.055(10) Uiso 1 1 calc R . .
N3_2 N 0.11293(14) 0.1398(3) 0.48729(10) 0.0404(6) Uani 1 1 d . . .
C4_2 C -0.18646(18) 0.4274(3) 0.51352(13) 0.0430(7) Uani 1 1 d . . .
H4_2 H -0.2284 0.4173 0.5412 0.049(9) Uiso 1 1 calc R . .
N4_2 N 0.04063(14) 0.1871(2) 0.50858(10) 0.0390(6) Uani 1 1 d . . .
C5_2 C -0.19529(17) 0.5209(3) 0.46979(13) 0.0406(7) Uani 1 1 d . . .
H5_2 H -0.2430 0.5753 0.4662 0.045(8) Uiso 1 1 calc R . .
N5_2 N -0.06390(13) 0.4570(2) 0.43249(10) 0.0344(5) Uani 1 1 d . . .
C6_2 C -0.13128(16) 0.5327(3) 0.43072(12) 0.0351(6) Uani 1 1 d . . .
N6_2 N -0.13415(14) 0.6256(2) 0.38443(10) 0.0374(6) Uani 1 1 d . . .
C7_2 C -0.07792(17) 0.6406(3) 0.34194(13) 0.0403(7) Uani 1 1 d . . .
H7_2 H -0.0283 0.5914 0.3383 0.050(9) Uiso 1 1 calc R . .
N7_2 N -0.19812(15) 0.7130(2) 0.37762(12) 0.0438(6) Uani 1 1 d . . .
C8_2 C -0.10623(19) 0.7388(3) 0.30596(15) 0.0468(8) Uani 1 1 d . . .
H8_2 H -0.0813 0.7721 0.2719 0.048(9) Uiso 1 1 calc R . .
C9_2 C -0.18055(19) 0.7806(3) 0.32998(15) 0.0470(8) Uani 1 1 d . . .
H9_2 H -0.2144 0.8498 0.3138 0.038(8) Uiso 1 1 calc R . .

loop_
_atom_site_aniso_label
_atom_site_aniso_U_11
_atom_site_aniso_U_22
_atom_site_aniso_U_33
_atom_site_aniso_U_23
_atom_site_aniso_U_13
_atom_site_aniso_U_12
Fe1_1 0.0222(3) 0.0362(3) 0.0276(3) 0.000 0.0107(2) 0.000
N1_1 0.0272(12) 0.0371(12) 0.0309(12) 0.0020(10) 0.0099(9) 0.0007(9)
N2_1 0.0317(12) 0.0409(13) 0.0364(12) 0.0024(10) 0.0092(10) 0.0023(10)
N3_1 0.0317(12) 0.0440(13) 0.0380(13) 0.0025(10) 0.0103(11) 0.0055(10)
N4_1 0.0290(12) 0.0409(12) 0.0343(12) 0.0005(10) 0.0092(10) 0.0011(10)
N5_1 0.0232(11) 0.0349(11) 0.0304(11) -0.0033(9) 0.0071(9) -0.0024(9)
N6_1 0.0243(11) 0.0392(12) 0.0283(11) 0.0043(9) 0.0117(9) 0.0001(9)
N7_1 0.0255(11) 0.0380(12) 0.0288(11) 0.0002(9) 0.0125(9) -0.0028(9)
C1_1 0.0237(13) 0.0357(14) 0.0312(13) -0.0038(11) 0.0082(11) -0.0005(10)
C2_1 0.0259(13) 0.0345(13) 0.0322(14) -0.0059(11) 0.0083(11) -0.0041(11)
C3_1 0.0231(13) 0.0399(14) 0.0338(14) -0.0058(11) 0.0080(11) 0.0008(11)
C4_1 0.0273(14) 0.0472(16) 0.0311(14) -0.0031(12) 0.0115(12) -0.0047(11)
C5_1 0.0297(14) 0.0425(15) 0.0307(14) 0.0032(12) 0.0103(12) -0.0041(11)
C6_1 0.0231(13) 0.0361(13) 0.0307(13) -0.0036(11) 0.0055(11) -0.0019(10)
C7_1 0.0319(14) 0.0435(15) 0.0371(15) 0.0086(13) 0.0096(12) 0.0029(12)
C8_1 0.0306(14) 0.0458(16) 0.0381(15) 0.0058(12) 0.0075(12) 0.0052(12)
C9_1 0.0271(14) 0.0409(15) 0.0375(15) -0.0018(12) 0.0098(12) 0.0012(11)
C1_2 0.0295(14) 0.0431(15) 0.0306(14) -0.0003(12) 0.0068(11) -0.0054(12)
N1_2 0.0286(12) 0.0436(13) 0.0334(12) 0.0029(10) 0.0065(10) 0.0003(10)
C2_2 0.0264(14) 0.0424(15) 0.0350(15) -0.0017(12) 0.0041(12) -0.0021(11)
N2_2 0.0306(13) 0.0474(14) 0.0391(13) 0.0050(11) 0.0082(11) 0.0023(10)
C3_2 0.0349(16) 0.0527(17) 0.0362(16) 0.0000(13) 0.0089(13) -0.0003(13)
N3_2 0.0314(13) 0.0514(14) 0.0386(13) 0.0045(11) 0.0099(11) 0.0035(11)
C4_2 0.0320(15) 0.0553(18) 0.0419(16) -0.0042(14) 0.0154(13) -0.0018(13)
N4_2 0.0309(13) 0.0498(14) 0.0365(13) 0.0051(11) 0.0083(11) 0.0023(10)
C5_2 0.0312(15) 0.0451(16) 0.0456(17) -0.0077(13) 0.0076(13) 0.0020(12)
N5_2 0.0281(12) 0.0396(12) 0.0356(12) -0.0030(10) 0.0032(10) -0.0020(9)
C6_2 0.0292(14) 0.0382(14) 0.0381(15) -0.0062(12) 0.0029(12) -0.0028(11)
N6_2 0.0289(12) 0.0386(12) 0.0448(14) -0.0016(11) 0.0040(11) 0.0017(10)
C7_2 0.0300(15) 0.0432(16) 0.0479(17) 0.0004(13) 0.0075(13) -0.0003(12)
N7_2 0.0305(13) 0.0429(13) 0.0581(16) 0.0022(12) 0.0023(12) 0.0037(10)
C8_2 0.0411(18) 0.0471(17) 0.0524(19) 0.0090(15) 0.0052(15) -0.0003(14)
C9_2 0.0390(17) 0.0405(16) 0.062(2) 0.0083(15) -0.0011(15) 0.0025(13)

loop_
_atom_type_symbol
_atom_type_description
_atom_type_scat_dispersion_real
_atom_type_scat_dispersion_imag
_atom_type_scat_source
C C 0.0043 0.0021 'International Tables Vol C Tables 4.2.6.8 and 6.1.1.4'
N N 0.0082 0.0043 'International Tables Vol C Tables 4.2.6.8 and 6.1.1.4'
Fe Fe 0.3563 1.0513 'International Tables Vol C Tables 4.2.6.8 and 6.1.1.4'
H H 0.0000 0.0000 'International Tables Vol C Tables 4.2.6.8 and 6.1.1.4'

loop_
_geom_angle_atom_site_label_1
_geom_angle_atom_site_label_2
_geom_angle_atom_site_label_3
_geom_angle
_geom_angle_site_symmetry_1
_geom_angle_site_symmetry_3
N5_1 Fe1_1 N5_1 174.99(13) 2 .
N5_1 Fe1_1 N7_1 80.37(9) 2 2
N5_1 Fe1_1 N7_1 96.11(9) . 2
N5_1 Fe1_1 N7_1 96.10(9) 2 .
N5_1 Fe1_1 N7_1 80.36(9) . .
N7_1 Fe1_1 N7_1 91.39(13) 2 .
N5_1 Fe1_1 N1_1 79.94(9) 2 2
N5_1 Fe1_1 N1_1 103.52(9) . 2
N7_1 Fe1_1 N1_1 160.30(8) 2 2
N7_1 Fe1_1 N1_1 90.23(9) . 2
N5_1 Fe1_1 N1_1 103.52(9) 2 .
N5_1 Fe1_1 N1_1 79.95(9) . .
N7_1 Fe1_1 N1_1 90.23(9) 2 .
N7_1 Fe1_1 N1_1 160.30(8) . .
N1_1 Fe1_1 N1_1 94.81(13) 2 .
N2_1 N1_1 C1_1 105.3(2) . .
N2_1 N1_1 Fe1_1 139.97(17) . .
C1_1 N1_1 Fe1_1 114.56(18) . .
N3_1 N2_1 N1_1 108.6(2) . .
N2_1 N3_1 N4_1 109.7(2) . .
C1_1 N4_1 N3_1 104.9(2) . .
C6_1 N5_1 C2_1 120.2(2) . .
C6_1 N5_1 Fe1_1 119.10(17) . .
C2_1 N5_1 Fe1_1 120.48(18) . .
C7_1 N6_1 N7_1 111.5(2) . .
C7_1 N6_1 C6_1 132.9(2) . .
N7_1 N6_1 C6_1 115.6(2) . .
C9_1 N7_1 N6_1 104.6(2) . .
C9_1 N7_1 Fe1_1 142.08(18) . .
N6_1 N7_1 Fe1_1 113.34(15) . .
N4_1 C1_1 N1_1 111.5(2) . .
N4_1 C1_1 C2_1 132.5(2) . .
N1_1 C1_1 C2_1 115.8(2) . .
N5_1 C2_1 C3_1 120.6(2) . .
N5_1 C2_1 C1_1 109.2(2) . .
C3_1 C2_1 C1_1 130.1(3) . .
C2_1 C3_1 C4_1 118.1(2) . .
C2_1 C3_1 H3_1 120.9 . .
C4_1 C3_1 H3_1 120.9 . .
C5_1 C4_1 C3_1 121.6(2) . .
C5_1 C4_1 H4_1 119.2 . .
C3_1 C4_1 H4_1 119.2 . .
C4_1 C5_1 C6_1 116.4(2) . .
C4_1 C5_1 H5_1 121.8 . .
C6_1 C5_1 H5_1 121.8 . .
N5_1 C6_1 C5_1 122.9(2) . .
N5_1 C6_1 N6_1 111.4(2) . .
C5_1 C6_1 N6_1 125.7(2) . .
N6_1 C7_1 C8_1 107.2(2) . .
N6_1 C7_1 H7_1 126.4 . .
C8_1 C7_1 H7_1 126.4 . .
C7_1 C8_1 C9_1 105.6(3) . .
C7_1 C8_1 H8_1 127.2 . .
C9_1 C8_1 H8_1 127.2 . .
N7_1 C9_1 C8_1 111.2(2) . .
N7_1 C9_1 H9_1 124.4 . .
C8_1 C9_1 H9_1 124.4 . .
N4_2 C1_2 N1_2 108.8(2) . .
N4_2 C1_2 C2_2 128.0(2) . .
N1_2 C1_2 C2_2 123.2(2) . .
C1_2 N1_2 N2_2 108.8(2) . .
C1_2 N1_2 H1_2 125.6 . .
N2_2 N1_2 H1_2 125.6 . .
N5_2 C2_2 C3_2 123.9(3) . .
N5_2 C2_2 C1_2 113.5(2) . .
C3_2 C2_2 C1_2 122.6(3) . .
N3_2 N2_2 N1_2 106.4(2) . .
C4_2 C3_2 C2_2 117.2(3) . .
C4_2 C3_2 H3_2 121.4 . .
C2_2 C3_2 H3_2 121.4 . .
N2_2 N3_2 N4_2 110.4(2) . .
C5_2 C4_2 C3_2 120.4(3) . .
C5_2 C4_2 H4_2 119.8 . .
C3_2 C4_2 H4_2 119.8 . .
C1_2 N4_2 N3_2 105.6(2) . .
C4_2 C5_2 C6_2 117.3(3) . .
C4_2 C5_2 H5_2 121.3 . .
C6_2 C5_2 H5_2 121.3 . .
C6_2 N5_2 C2_2 116.9(2) . .
N5_2 C6_2 C5_2 124.2(3) . .
N5_2 C6_2 N6_2 114.0(2) . .
C5_2 C6_2 N6_2 121.8(3) . .
N7_2 N6_2 C7_2 111.9(2) . .
N7_2 N6_2 C6_2 121.0(2) . .
C7_2 N6_2 C6_2 127.1(2) . .
C8_2 C7_2 N6_2 107.0(3) . .
C8_2 C7_2 H7_2 126.5 . .
N6_2 C7_2 H7_2 126.5 . .
C9_2 N7_2 N6_2 103.8(2) . .
C7_2 C8_2 C9_2 104.9(3) . .
C7_2 C8_2 H8_2 127.6 . .
C9_2 C8_2 H8_2 127.6 . .
N7_2 C9_2 C8_2 112.4(3) . .
N7_2 C9_2 H9_2 123.8 . .
C8_2 C9_2 H9_2 123.8 . .

loop_
_geom_bond_atom_site_label_1
_geom_bond_atom_site_label_2
_geom_bond_distance
_geom_bond_site_symmetry_2
Fe1_1 N5_1 1.909(2) 2
Fe1_1 N5_1 1.909(2) .
Fe1_1 N7_1 1.950(2) 2
Fe1_1 N7_1 1.950(2) .
Fe1_1 N1_1 1.969(2) 2
Fe1_1 N1_1 1.969(2) .
N1_1 N2_1 1.342(3) .
N1_1 C1_1 1.354(3) .
N2_1 N3_1 1.328(3) .
N3_1 N4_1 1.355(3) .
N4_1 C1_1 1.323(3) .
N5_1 C6_1 1.332(3) .
N5_1 C2_1 1.355(3) .
N6_1 C7_1 1.345(4) .
N6_1 N7_1 1.379(3) .
N6_1 C6_1 1.408(3) .
N7_1 C9_1 1.331(3) .
C1_1 C2_1 1.456(4) .
C2_1 C3_1 1.383(3) .
C3_1 C4_1 1.389(4) .
C3_1 H3_1 0.9500 .
C4_1 C5_1 1.385(4) .
C4_1 H4_1 0.9500 .
C5_1 C6_1 1.386(3) .
C5_1 H5_1 0.9500 .
C7_1 C8_1 1.368(4) .
C7_1 H7_1 0.9500 .
C8_1 C9_1 1.403(4) .
C8_1 H8_1 0.9500 .
C9_1 H9_1 0.9500 .
C1_2 N4_2 1.313(4) .
C1_2 N1_2 1.336(3) .
C1_2 C2_2 1.466(4) .
N1_2 N2_2 1.338(3) .
N1_2 H1_2 0.8800 .
C2_2 N5_2 1.335(4) .
C2_2 C3_2 1.394(4) .
N2_2 N3_2 1.298(3) .
C3_2 C4_2 1.387(4) .
C3_2 H3_2 0.9500 .
N3_2 N4_2 1.368(3) .
C4_2 C5_2 1.373(4) .
C4_2 H4_2 0.9500 .
C5_2 C6_2 1.396(4) .
C5_2 H5_2 0.9500 .
N5_2 C6_2 1.330(3) .
C6_2 N6_2 1.407(4) .
N6_2 N7_2 1.362(3) .
N6_2 C7_2 1.362(4) .
C7_2 C8_2 1.353(4) .
C7_2 H7_2 0.9500 .
N7_2 C9_2 1.322(4) .
C8_2 C9_2 1.405(4) .
C8_2 H8_2 0.9500 .
C9_2 H9_2 0.9500 .

loop_
_geom_torsion_atom_site_label_1
_geom_torsion_atom_site_label_2
_geom_torsion_atom_site_label_3
_geom_torsion_atom_site_label_4
_geom_torsion
C1_1 N1_1 N2_1 N3_1 0.5(3)
Fe1_1 N1_1 N2_1 N3_1 174.6(2)
N1_1 N2_1 N3_1 N4_1 -0.4(3)
N2_1 N3_1 N4_1 C1_1 0.2(3)
C7_1 N6_1 N7_1 C9_1 -0.6(3)
C6_1 N6_1 N7_1 C9_1 178.1(2)
C7_1 N6_1 N7_1 Fe1_1 178.31(18)
C6_1 N6_1 N7_1 Fe1_1 -2.9(3)
N3_1 N4_1 C1_1 N1_1 0.1(3)
N3_1 N4_1 C1_1 C2_1 -175.7(3)
N2_1 N1_1 C1_1 N4_1 -0.4(3)
Fe1_1 N1_1 C1_1 N4_1 -176.21(17)
N2_1 N1_1 C1_1 C2_1 176.2(2)
Fe1_1 N1_1 C1_1 C2_1 0.4(3)
C6_1 N5_1 C2_1 C3_1 1.5(4)
Fe1_1 N5_1 C2_1 C3_1 176.49(19)
C6_1 N5_1 C2_1 C1_1 -175.4(2)
Fe1_1 N5_1 C2_1 C1_1 -0.4(3)
N4_1 C1_1 C2_1 N5_1 175.7(3)
N1_1 C1_1 C2_1 N5_1 0.0(3)
N4_1 C1_1 C2_1 C3_1 -0.8(5)
N1_1 C1_1 C2_1 C3_1 -176.5(3)
N5_1 C2_1 C3_1 C4_1 -0.6(4)
C1_1 C2_1 C3_1 C4_1 175.5(3)
C2_1 C3_1 C4_1 C5_1 -1.1(4)
C3_1 C4_1 C5_1 C6_1 1.8(4)
C2_1 N5_1 C6_1 C5_1 -0.7(4)
Fe1_1 N5_1 C6_1 C5_1 -175.7(2)
C2_1 N5_1 C6_1 N6_1 178.4(2)
Fe1_1 N5_1 C6_1 N6_1 3.4(3)
C4_1 C5_1 C6_1 N5_1 -1.0(4)
C4_1 C5_1 C6_1 N6_1 -180.0(2)
C7_1 N6_1 C6_1 N5_1 178.3(3)
N7_1 N6_1 C6_1 N5_1 -0.1(3)
C7_1 N6_1 C6_1 C5_1 -2.6(5)
N7_1 N6_1 C6_1 C5_1 179.0(2)
N7_1 N6_1 C7_1 C8_1 0.5(3)
C6_1 N6_1 C7_1 C8_1 -178.0(3)
N6_1 C7_1 C8_1 C9_1 -0.1(3)
N6_1 N7_1 C9_1 C8_1 0.5(3)
Fe1_1 N7_1 C9_1 C8_1 -177.9(2)
C7_1 C8_1 C9_1 N7_1 -0.3(3)
N4_2 C1_2 N1_2 N2_2 0.0(3)
C2_2 C1_2 N1_2 N2_2 -179.0(2)
N4_2 C1_2 C2_2 N5_2 179.5(3)
N1_2 C1_2 C2_2 N5_2 -1.7(4)
N4_2 C1_2 C2_2 C3_2 -2.2(5)
N1_2 C1_2 C2_2 C3_2 176.6(3)
C1_2 N1_2 N2_2 N3_2 0.0(3)
N5_2 C2_2 C3_2 C4_2 1.3(4)
C1_2 C2_2 C3_2 C4_2 -176.8(3)
N1_2 N2_2 N3_2 N4_2 0.1(3)
C2_2 C3_2 C4_2 C5_2 -0.6(4)
N1_2 C1_2 N4_2 N3_2 0.1(3)
C2_2 C1_2 N4_2 N3_2 179.0(3)
N2_2 N3_2 N4_2 C1_2 -0.1(3)
C3_2 C4_2 C5_2 C6_2 -0.8(4)
C3_2 C2_2 N5_2 C6_2 -0.4(4)
C1_2 C2_2 N5_2 C6_2 177.8(2)
C2_2 N5_2 C6_2 C5_2 -1.2(4)
C2_2 N5_2 C6_2 N6_2 -179.6(2)
C4_2 C5_2 C6_2 N5_2 1.8(4)
C4_2 C5_2 C6_2 N6_2 -179.9(3)
N5_2 C6_2 N6_2 N7_2 -178.1(2)
C5_2 C6_2 N6_2 N7_2 3.4(4)
N5_2 C6_2 N6_2 C7_2 2.6(4)
C5_2 C6_2 N6_2 C7_2 -175.9(3)
N7_2 N6_2 C7_2 C8_2 -0.9(3)
C6_2 N6_2 C7_2 C8_2 178.5(3)
C7_2 N6_2 N7_2 C9_2 0.6(3)
C6_2 N6_2 N7_2 C9_2 -178.8(3)
N6_2 C7_2 C8_2 C9_2 0.7(3)
N6_2 N7_2 C9_2 C8_2 -0.2(4)
C7_2 C8_2 C9_2 N7_2 -0.3(4)
